data_7014555
loop_
_publ_author_name
'Kang, Ling-Chen'
'Yao, Min-Xia'
'Chen, Xin'
'Li, Yi-Zhi'
'Song, You'
'Zuo, Jing-Lin'
'You, Xiao-Zeng'

_publ_section_title
;
 Hexanuclear Fe(III)(2)Co(III)(2)M(II)(2) (M = Cu, Ni, Mn) clusters
 based on Kl\"aui's tripodal ligand and tricyanometalates: syntheses,
 structures and magnetic properties.
;
_journal_issue 10
_journal_name_full 'Dalton transactions (Cambridge, England : 2003)'
_journal_page_first 2204
_journal_page_last 2212
_journal_paper_doi 10.1039/c0dt00954g
_journal_volume 40
_journal_year 2011
_chemical_formula_moiety 'C58 H90 B2 Co2 Cu2 Fe2 N18 O18 P6, 6(H2 O)'
_chemical_formula_sum 'C58 H102 B2 Co2 Cu2 Fe2 N18 O24 P6'
_chemical_formula_weight 1999.68
_chemical_name_systematic
;
?
;
_space_group_IT_number 2
_symmetry_cell_setting triclinic
_symmetry_space_group_name_Hall '-P 1'
_symmetry_space_group_name_H-M 'P -1'
_atom_sites_solution_hydrogens geom
_atom_sites_solution_primary direct
_atom_sites_solution_secondary difmap
_audit_creation_method SHELXL-97
_cell_angle_alpha 103.191(3)
_cell_angle_beta 103.093(3)
_cell_angle_gamma 108.014(3)
_cell_formula_units_Z 1
_cell_length_a 11.4121(19)
_cell_length_b 13.054(2)
_cell_length_c 17.391(3)
_cell_measurement_temperature 291(2)
_cell_volume 2271.9(7)
_computing_cell_refinement 'Bruker SMART'
_computing_data_collection 'Bruker SMART'
_computing_data_reduction 'Bruker SAINT'
_computing_molecular_graphics 'Bruker SHELXTL'
_computing_publication_material 'Bruker SHELXTL'
_computing_structure_refinement 'Bruker SHELXTL'
_computing_structure_solution 'Bruker SHELXTL'
_diffrn_ambient_temperature 291(2)
_diffrn_measured_fraction_theta_full 0.979
_diffrn_measured_fraction_theta_max 0.979
_diffrn_measurement_device_type 'CCD area detector'
_diffrn_measurement_method 'phi and omega scans'
_diffrn_radiation_monochromator graphite
_diffrn_radiation_source 'fine-focus sealed tube'
_diffrn_radiation_type MoK\a
_diffrn_radiation_wavelength 0.71073
_diffrn_reflns_av_R_equivalents 0.0183
_diffrn_reflns_av_sigmaI/netI 0.0376
_diffrn_reflns_limit_h_max 13
_diffrn_reflns_limit_h_min -12
_diffrn_reflns_limit_k_max 8
_diffrn_reflns_limit_k_min -15
_diffrn_reflns_limit_l_max 20
_diffrn_reflns_limit_l_min -20
_diffrn_reflns_number 11308
_diffrn_reflns_theta_full 25.00
_diffrn_reflns_theta_max 25.00
_diffrn_reflns_theta_min 1.98
_exptl_absorpt_coefficient_mu 1.307
_exptl_absorpt_correction_T_max 0.7800
_exptl_absorpt_correction_T_min 0.7444
_exptl_absorpt_correction_type multi-scan
_exptl_absorpt_process_details 'SADABS,2000; Bruker'
_exptl_crystal_colour brown
_exptl_crystal_density_diffrn 1.462
_exptl_crystal_density_method 'not measured'
_exptl_crystal_description block
_exptl_crystal_F_000 1032
_exptl_crystal_size_max 0.24
_exptl_crystal_size_mid 0.22
_exptl_crystal_size_min 0.20
_refine_diff_density_max 1.221
_refine_diff_density_min -0.903
_refine_diff_density_rms 0.096
_refine_ls_extinction_method none
_refine_ls_goodness_of_fit_ref 1.086
_refine_ls_hydrogen_treatment constr
_refine_ls_matrix_type full
_refine_ls_number_parameters 528
_refine_ls_number_reflns 7841
_refine_ls_number_restraints 32
_refine_ls_restrained_S_all 1.096
_refine_ls_R_factor_all 0.0687
_refine_ls_R_factor_gt 0.0557
_refine_ls_shift/su_max 0.000
_refine_ls_shift/su_mean 0.000
_refine_ls_structure_factor_coef Fsqd
_refine_ls_weighting_details 'calc w=1/[\s^2^(Fo^2^)+(0.1125P)^2^+1.1030P] where P=(Fo^2^+2Fc^2^)/3'
_refine_ls_weighting_scheme calc
_refine_ls_wR_factor_gt 0.1651
_refine_ls_wR_factor_ref 0.1737
_reflns_number_gt 6272
_reflns_number_total 7841
_reflns_threshold_expression >2sigma(I)
_cod_data_source_file C0DT00954G.TXT
_cod_data_source_block 1
_cod_depositor_comments
;
The following automatic conversions were performed:
'_symmetry_cell_setting' value 'Triclinic' changed to 'triclinic'
according to '/home/saulius/struct/CIF-dictionaries/cif_core.dic'
dictionary named 'cif_core.dic' version 2.4.1 from 2010-06-29.

Automatic conversion script
Id: cif_fix_enum 1555 2011-01-17 13:19:09Z saulius 
;
_cod_original_sg_symbol_Hall '-P 1 '
_cod_database_code 7014555

loop_
_symmetry_equiv_pos_as_xyz
'x, y, z'
'-x, -y, -z'

loop_
_atom_site_label
_atom_site_type_symbol
_atom_site_fract_x
_atom_site_fract_y
_atom_site_fract_z
_atom_site_U_iso_or_equiv
_atom_site_adp_type
_atom_site_occupancy
_atom_site_symmetry_multiplicity
_atom_site_calc_flag
_atom_site_refinement_flags
_atom_site_disorder_assembly
_atom_site_disorder_group
B1 B -0.0953(5) 0.2197(5) -0.0199(4) 0.0578(14) Uani 1 1 d . . .
H1 H -0.1903 0.1901 -0.0340 0.069 Uiso 1 1 d R . .
C1 C 0.3242(4) 0.4661(4) 0.0804(2) 0.0376(9) Uani 1 1 d . . .
C2 C 0.3029(4) 0.3123(3) -0.0526(2) 0.0383(9) Uani 1 1 d . . .
C3 C 0.3175(4) 0.2623(4) 0.0883(3) 0.0472(10) Uani 1 1 d . . .
C4 C 0.0970(5) 0.0603(4) -0.0766(3) 0.0537(11) Uani 1 1 d . . .
H4 H 0.1763 0.0553 -0.0773 0.064 Uiso 1 1 calc R . .
C5 C -0.0221(6) -0.0288(4) -0.1123(3) 0.0639(14) Uani 1 1 d . . .
H5 H -0.0386 -0.1038 -0.1414 0.077 Uiso 1 1 calc R . .
C6 C -0.1101(6) 0.0157(4) -0.0963(3) 0.0635(14) Uani 1 1 d . . .
H6 H -0.1994 -0.0243 -0.1124 0.076 Uiso 1 1 calc R . .
C7 C 0.1405(5) 0.3495(4) 0.1840(3) 0.0507(11) Uani 1 1 d . . .
H7 H 0.2263 0.3833 0.2192 0.061 Uiso 1 1 calc R . .
C8 C 0.0301(6) 0.3285(5) 0.2101(4) 0.0671(14) Uani 1 1 d . . .
H8 H 0.0276 0.3457 0.2644 0.080 Uiso 1 1 calc R . .
C9 C -0.0715(6) 0.2779(5) 0.1388(4) 0.0676(14) Uani 1 1 d . . .
H9 H -0.1587 0.2529 0.1356 0.081 Uiso 1 1 calc R . .
C10 C 0.0969(5) 0.4400(4) -0.0837(3) 0.0540(12) Uani 1 1 d . . .
H10 H 0.1761 0.4864 -0.0853 0.065 Uiso 1 1 calc R . .
C11 C -0.0237(6) 0.4410(5) -0.1218(3) 0.0658(14) Uani 1 1 d . . .
H11 H -0.0407 0.4868 -0.1532 0.079 Uiso 1 1 calc R . .
C12 C -0.1106(5) 0.3616(5) -0.1035(3) 0.0612(13) Uani 1 1 d . . .
H12 H -0.2000 0.3431 -0.1201 0.073 Uiso 1 1 calc R . .
C13 C 0.6309(9) 0.8936(8) 0.5216(4) 0.107(3) Uani 1 1 d D . .
H13 H 0.5422 0.8735 0.5245 0.128 Uiso 1 1 calc R . .
C14 C 0.7052(8) 0.8301(8) 0.5312(4) 0.105(3) Uani 1 1 d D . .
H14 H 0.6815 0.7587 0.5442 0.126 Uiso 1 1 calc R . .
C15 C 0.8239(7) 0.8909(7) 0.5253(4) 0.092(2) Uani 1 1 d D . .
H15 H 0.9001 0.8700 0.5326 0.110 Uiso 1 1 calc R . .
C16 C 0.8179(7) 0.9870(7) 0.5131(4) 0.093(2) Uani 1 1 d D . .
H16 H 0.8889 1.0469 0.5073 0.111 Uiso 1 1 calc R . .
C17 C 0.6989(8) 0.9882(8) 0.5084(4) 0.102(2) Uani 1 1 d D . .
H17 H 0.6695 1.0493 0.5006 0.122 Uiso 1 1 calc R . .
C18 C 0.2802(8) 0.6701(7) 0.3505(5) 0.106(2) Uani 1 1 d U . .
H18A H 0.3075 0.6135 0.3216 0.127 Uiso 1 1 calc R . .
H18B H 0.2043 0.6699 0.3115 0.127 Uiso 1 1 calc R . .
C19 C 0.2458(11) 0.6405(10) 0.4204(7) 0.155(4) Uani 1 1 d U . .
H19A H 0.3178 0.6323 0.4558 0.233 Uiso 1 1 calc R . .
H19B H 0.1715 0.5701 0.3998 0.233 Uiso 1 1 calc R . .
H19C H 0.2253 0.6995 0.4516 0.233 Uiso 1 1 calc R . .
C20 C 0.3941(8) 0.9521(6) 0.2725(5) 0.101(2) Uani 1 1 d DU . .
H20A H 0.3923 0.9112 0.2179 0.121 Uiso 1 1 calc R . .
H20B H 0.3084 0.9194 0.2773 0.121 Uiso 1 1 calc R . .
C21 C 0.4225(9) 1.0691(7) 0.2791(5) 0.113(3) Uani 1 1 d DU . .
H21A H 0.3743 1.0982 0.3109 0.170 Uiso 1 1 calc R . .
H21B H 0.3983 1.0755 0.2244 0.170 Uiso 1 1 calc R . .
H21C H 0.5139 1.1122 0.3066 0.170 Uiso 1 1 calc R . .
C22 C 0.5039(9) 0.4732(7) 0.3355(5) 0.115(3) Uani 1 1 d DU . .
H22A H 0.5735 0.4486 0.3273 0.138 Uiso 1 1 calc R . .
H22B H 0.4471 0.4620 0.2810 0.138 Uiso 1 1 calc R . .
C23 C 0.4313(10) 0.4029(8) 0.3742(6) 0.145(4) Uani 1 1 d DU . .
H23A H 0.4859 0.4146 0.4289 0.218 Uiso 1 1 calc R . .
H23B H 0.4012 0.3244 0.3411 0.218 Uiso 1 1 calc R . .
H23C H 0.3580 0.4224 0.3787 0.218 Uiso 1 1 calc R . .
C24 C 0.8747(10) 0.6207(9) 0.3763(7) 0.142(4) Uani 1 1 d DU . .
H24A H 0.9567 0.6825 0.3880 0.170 Uiso 1 1 calc R . .
H24B H 0.8364 0.5856 0.3163 0.170 Uiso 1 1 calc R . .
C25 C 0.8971(12) 0.5389(10) 0.4132(8) 0.185(6) Uani 1 1 d DU . .
H25A H 0.8744 0.5481 0.4635 0.278 Uiso 1 1 d R . .
H25B H 0.9873 0.5497 0.4259 0.278 Uiso 1 1 d R . .
H25C H 0.8446 0.4638 0.3749 0.278 Uiso 1 1 d R . .
C26 C 0.9504(7) 0.8911(7) 0.2709(4) 0.100(2) Uani 1 1 d DU . .
H26A H 0.8827 0.8616 0.2172 0.120 Uiso 1 1 calc R . .
H26B H 0.9986 0.9708 0.2801 0.120 Uiso 1 1 calc R . .
C27 C 1.0347(8) 0.8335(8) 0.2667(5) 0.116(3) Uani 1 1 d DU . .
H27A H 1.0985 0.8575 0.3206 0.174 Uiso 1 1 calc R . .
H27B H 1.0775 0.8504 0.2269 0.174 Uiso 1 1 calc R . .
H27C H 0.9861 0.7531 0.2497 0.174 Uiso 1 1 calc R . .
C28 C 0.8033(10) 1.1049(7) 0.3012(5) 0.118(3) Uani 1 1 d U . .
H28A H 0.7164 1.0731 0.2612 0.141 Uiso 1 1 calc R . .
H28B H 0.8642 1.1031 0.2705 0.141 Uiso 1 1 calc R . .
C29 C 0.8328(11) 1.2231(8) 0.3490(7) 0.147(4) Uani 1 1 d U . .
H29A H 0.7981 1.2245 0.3944 0.220 Uiso 1 1 calc R . .
H29B H 0.7943 1.2583 0.3132 0.220 Uiso 1 1 calc R . .
H29C H 0.9254 1.2640 0.3705 0.220 Uiso 1 1 calc R . .
Co1 Co 0.67894(6) 0.84711(6) 0.41572(4) 0.0524(2) Uani 1 1 d . . .
Cu1 Cu 0.54641(4) 0.70090(4) 0.18000(3) 0.03882(17) Uani 1 1 d . . .
Fe1 Fe 0.20223(5) 0.31252(5) 0.02136(3) 0.03480(18) Uani 1 1 d . . .
N1 N 0.4004(3) 0.5550(3) 0.1146(2) 0.0444(8) Uani 1 1 d . . .
N2 N 0.6366(4) 0.6873(3) 0.0969(2) 0.0467(9) Uani 1 1 d . . .
N3 N 0.3848(5) 0.2329(4) 0.1281(3) 0.0754(13) Uani 1 1 d . . .
N4 N 0.0815(3) 0.1546(3) -0.0408(2) 0.0437(8) Uani 1 1 d . . .
N5 N -0.0476(4) 0.1263(3) -0.0537(2) 0.0503(9) Uani 1 1 d . . .
N6 N 0.1039(3) 0.3139(3) 0.1021(2) 0.0417(8) Uani 1 1 d . . .
N7 N -0.0284(4) 0.2691(3) 0.0739(2) 0.0515(9) Uani 1 1 d . . .
N8 N 0.0815(3) 0.3630(3) -0.0450(2) 0.0416(8) Uani 1 1 d . . .
N9 N -0.0482(3) 0.3141(3) -0.0581(2) 0.0495(9) Uani 1 1 d . . .
O1 O 0.4390(3) 0.7349(3) 0.24701(18) 0.0517(8) Uani 1 1 d . . .
O2 O 0.3790(4) 0.7758(5) 0.3768(3) 0.1011(16) Uani 1 1 d U . .
O3 O 0.4875(4) 0.9370(4) 0.3353(2) 0.0848(13) Uani 1 1 d U . .
O4 O 0.6483(3) 0.6369(3) 0.2675(2) 0.0587(9) Uani 1 1 d . . .
O5 O 0.5577(6) 0.5888(4) 0.3807(3) 0.1008(15) Uani 1 1 d U . .
O6 O 0.7927(6) 0.6623(6) 0.4075(3) 0.123(2) Uani 1 1 d U . .
O7 O 0.6744(3) 0.8591(3) 0.23541(18) 0.0485(7) Uani 1 1 d . . .
O8 O 0.8910(4) 0.8835(4) 0.3329(2) 0.0837(13) Uani 1 1 d U . .
O9 O 0.8111(5) 1.0395(4) 0.3530(3) 0.1006(16) Uani 1 1 d U . .
O10 O 0.6721(9) 0.4405(7) 0.1646(7) 0.217(5) Uani 1 1 d . . .
H10A H 0.6010 0.3854 0.1543 0.261 Uiso 1 1 d R . .
H10B H 0.6696 0.5001 0.1954 0.261 Uiso 1 1 d R . .
O11 O 0.5716(11) 0.9355(9) 0.0924(6) 0.233(5) Uani 1 1 d . . .
H11A H 0.6047 0.9256 0.1377 0.280 Uiso 1 1 d R . .
H11B H 0.5839 1.0055 0.1021 0.280 Uiso 1 1 d R . .
O12 O 0.5940(9) 0.1519(9) 0.0987(9) 0.172(5) Uani 0.70 1 d P . .
H12A H 0.5605 0.1235 0.0460 0.207 Uiso 0.70 1 d PR . .
H12B H 0.5437 0.1793 0.1174 0.207 Uiso 0.70 1 d PR . .
O13 O 0.391(3) 0.728(3) -0.0055(19) 0.191(12) Uani 0.30 1 d P . .
H13A H 0.4403 0.6954 0.0128 0.229 Uiso 0.30 1 d PR . .
H13B H 0.4310 0.7991 0.0188 0.229 Uiso 0.30 1 d PR . .
P1 P 0.48788(12) 0.81547(11) 0.33514(7) 0.0524(3) Uani 1 1 d . . .
P2 P 0.66795(14) 0.67696(13) 0.35850(8) 0.0618(4) Uani 1 1 d . . .
P3 P 0.76002(12) 0.90481(11) 0.32588(7) 0.0543(3) Uani 1 1 d . . .

loop_
_atom_site_aniso_label
_atom_site_aniso_U_11
_atom_site_aniso_U_22
_atom_site_aniso_U_33
_atom_site_aniso_U_23
_atom_site_aniso_U_13
_atom_site_aniso_U_12
B1 0.035(3) 0.059(3) 0.066(3) 0.013(3) 0.016(2) 0.006(2)
C1 0.036(2) 0.036(2) 0.036(2) 0.0059(18) 0.0142(17) 0.0097(19)
C2 0.038(2) 0.034(2) 0.036(2) 0.0052(17) 0.0116(17) 0.0082(17)
C3 0.047(2) 0.042(2) 0.049(2) 0.015(2) 0.012(2) 0.014(2)
C4 0.073(3) 0.038(2) 0.048(3) 0.012(2) 0.019(2) 0.020(2)
C5 0.083(4) 0.035(3) 0.055(3) 0.007(2) 0.013(3) 0.010(3)
C6 0.067(3) 0.044(3) 0.053(3) 0.018(2) 0.007(2) -0.005(3)
C7 0.059(3) 0.049(3) 0.043(2) 0.014(2) 0.022(2) 0.017(2)
C8 0.079(4) 0.071(4) 0.059(3) 0.020(3) 0.042(3) 0.024(3)
C9 0.063(3) 0.072(4) 0.070(3) 0.021(3) 0.041(3) 0.016(3)
C10 0.067(3) 0.039(2) 0.051(3) 0.014(2) 0.017(2) 0.015(2)
C11 0.080(4) 0.055(3) 0.062(3) 0.020(3) 0.009(3) 0.035(3)
C12 0.057(3) 0.065(3) 0.056(3) 0.008(3) 0.005(2) 0.034(3)
C13 0.100(6) 0.136(8) 0.053(4) -0.007(4) 0.032(4) 0.024(6)
C14 0.126(7) 0.113(6) 0.045(3) 0.018(4) 0.018(4) 0.019(6)
C15 0.097(5) 0.110(6) 0.048(3) 0.005(4) 0.006(3) 0.038(5)
C16 0.097(5) 0.100(6) 0.051(3) 0.001(3) 0.016(3) 0.020(4)
C17 0.111(6) 0.108(6) 0.061(4) -0.008(4) 0.015(4) 0.045(5)
C18 0.089(5) 0.112(5) 0.098(5) 0.021(4) 0.052(4) 0.009(4)
C19 0.162(9) 0.157(9) 0.137(8) 0.063(7) 0.074(7) 0.020(7)
C20 0.106(5) 0.094(4) 0.087(5) 0.018(4) 0.003(4) 0.045(4)
C21 0.128(7) 0.105(5) 0.105(6) 0.036(5) 0.023(5) 0.052(5)
C22 0.127(7) 0.094(4) 0.102(6) 0.030(4) 0.035(5) 0.017(5)
C23 0.170(10) 0.113(6) 0.126(7) 0.059(6) 0.035(7) 0.011(6)
C24 0.130(8) 0.163(10) 0.139(8) 0.037(7) 0.020(6) 0.090(8)
C25 0.176(11) 0.170(12) 0.217(13) 0.059(9) 0.023(10) 0.106(10)
C26 0.077(4) 0.145(7) 0.075(4) 0.024(4) 0.037(3) 0.038(4)
C27 0.107(6) 0.150(8) 0.098(5) 0.021(5) 0.054(5) 0.055(5)
C28 0.140(7) 0.079(4) 0.100(6) 0.016(3) 0.036(5) 0.009(5)
C29 0.176(10) 0.095(5) 0.152(9) 0.029(5) 0.058(8) 0.032(7)
Co1 0.0451(4) 0.0630(4) 0.0344(3) 0.0021(3) 0.0128(3) 0.0112(3)
Cu1 0.0364(3) 0.0344(3) 0.0356(3) 0.0009(2) 0.0137(2) 0.0062(2)
Fe1 0.0350(3) 0.0292(3) 0.0349(3) 0.0062(2) 0.0126(2) 0.0073(2)
N1 0.0436(19) 0.039(2) 0.0400(19) 0.0028(16) 0.0166(16) 0.0063(17)
N2 0.049(2) 0.0371(19) 0.044(2) 0.0044(16) 0.0194(17) 0.0072(16)
N3 0.072(3) 0.075(3) 0.084(3) 0.037(3) 0.013(3) 0.033(3)
N4 0.049(2) 0.0301(18) 0.0450(19) 0.0083(15) 0.0184(16) 0.0057(16)
N5 0.045(2) 0.038(2) 0.048(2) 0.0090(16) 0.0084(16) -0.0036(16)
N6 0.0395(18) 0.0380(19) 0.044(2) 0.0110(15) 0.0160(15) 0.0101(15)
N7 0.046(2) 0.053(2) 0.056(2) 0.0164(19) 0.0271(18) 0.0125(18)
N8 0.0409(19) 0.0364(19) 0.0430(19) 0.0099(15) 0.0123(15) 0.0119(15)
N9 0.0392(19) 0.048(2) 0.053(2) 0.0093(18) 0.0115(16) 0.0133(17)
O1 0.0357(15) 0.0560(19) 0.0441(16) -0.0063(14) 0.0136(13) 0.0076(14)
O2 0.071(3) 0.120(4) 0.076(3) -0.008(2) 0.047(2) -0.001(2)
O3 0.100(3) 0.084(3) 0.064(2) -0.002(2) 0.011(2) 0.056(3)
O4 0.071(2) 0.061(2) 0.0495(18) 0.0138(16) 0.0196(16) 0.0343(18)
O5 0.140(4) 0.081(3) 0.079(3) 0.036(2) 0.045(3) 0.024(3)
O6 0.132(5) 0.159(5) 0.095(3) 0.036(4) 0.013(3) 0.096(4)
O7 0.0475(17) 0.0400(16) 0.0398(15) -0.0004(13) 0.0141(13) 0.0022(13)
O8 0.048(2) 0.131(4) 0.056(2) 0.012(2) 0.0202(16) 0.023(2)
O9 0.127(4) 0.060(2) 0.062(2) -0.0046(19) 0.027(3) -0.013(2)
O10 0.193(8) 0.126(6) 0.298(11) 0.000(7) 0.140(8) 0.020(6)
O11 0.327(14) 0.197(10) 0.202(9) 0.095(8) 0.047(10) 0.141(10)
O12 0.114(7) 0.158(9) 0.300(15) 0.105(10) 0.106(9) 0.073(7)
O13 0.17(2) 0.21(3) 0.22(3) 0.09(3) 0.06(2) 0.10(2)
P1 0.0442(6) 0.0603(8) 0.0419(6) -0.0015(5) 0.0173(5) 0.0159(6)
P2 0.0676(9) 0.0683(9) 0.0502(7) 0.0199(7) 0.0148(6) 0.0291(7)
P3 0.0460(7) 0.0515(7) 0.0417(6) -0.0032(5) 0.0148(5) 0.0002(6)

loop_
_atom_type_symbol
_atom_type_description
_atom_type_scat_dispersion_real
_atom_type_scat_dispersion_imag
_atom_type_scat_source
C C 0.0033 0.0016 'International Tables Vol C Tables 4.2.6.8 and 6.1.1.4'
H H 0.0000 0.0000 'International Tables Vol C Tables 4.2.6.8 and 6.1.1.4'
B B 0.0013 0.0007 'International Tables Vol C Tables 4.2.6.8 and 6.1.1.4'
N N 0.0061 0.0033 'International Tables Vol C Tables 4.2.6.8 and 6.1.1.4'
O O 0.0106 0.0060 'International Tables Vol C Tables 4.2.6.8 and 6.1.1.4'
P P 0.1023 0.0942 'International Tables Vol C Tables 4.2.6.8 and 6.1.1.4'
Fe Fe 0.3463 0.8444 'International Tables Vol C Tables 4.2.6.8 and 6.1.1.4'
Co Co 0.3494 0.9721 'International Tables Vol C Tables 4.2.6.8 and 6.1.1.4'
Cu Cu 0.3201 1.2651 'International Tables Vol C Tables 4.2.6.8 and 6.1.1.4'

loop_
_geom_angle_atom_site_label_1
_geom_angle_atom_site_label_2
_geom_angle_atom_site_label_3
_geom_angle
_geom_angle_site_symmetry_1
_geom_angle_site_symmetry_3
_geom_angle_publ_flag
N7 B1 N5 107.6(4) . . ?
N7 B1 N9 107.9(4) . . ?
N5 B1 N9 106.9(4) . . ?
N7 B1 H1 111.6 . . ?
N5 B1 H1 111.5 . . ?
N9 B1 H1 111.1 . . ?
N1 C1 Fe1 176.9(4) . . ?
N2 C2 Fe1 179.7(4) 2_665 . ?
N3 C3 Fe1 179.5(5) . . ?
N4 C4 C5 109.8(5) . . ?
N4 C4 H4 125.1 . . ?
C5 C4 H4 125.1 . . ?
C6 C5 C4 105.5(5) . . ?
C6 C5 H5 127.3 . . ?
C4 C5 H5 127.3 . . ?
N5 C6 C5 108.8(5) . . ?
N5 C6 H6 125.6 . . ?
C5 C6 H6 125.6 . . ?
N6 C7 C8 109.4(4) . . ?
N6 C7 H7 125.3 . . ?
C8 C7 H7 125.3 . . ?
C9 C8 C7 104.7(4) . . ?
C9 C8 H8 127.6 . . ?
C7 C8 H8 127.6 . . ?
N7 C9 C8 109.7(5) . . ?
N7 C9 H9 125.2 . . ?
C8 C9 H9 125.2 . . ?
N8 C10 C11 109.5(5) . . ?
N8 C10 H10 125.2 . . ?
C11 C10 H10 125.2 . . ?
C12 C11 C10 105.4(5) . . ?
C12 C11 H11 127.3 . . ?
C10 C11 H11 127.3 . . ?
N9 C12 C11 109.1(5) . . ?
N9 C12 H12 125.5 . . ?
C11 C12 H12 125.5 . . ?
C17 C13 C14 109.3(8) . . ?
C17 C13 Co1 71.5(4) . . ?
C14 C13 Co1 69.8(4) . . ?
C17 C13 H13 125.4 . . ?
C14 C13 H13 125.4 . . ?
Co1 C13 H13 125.4 . . ?
C13 C14 C15 106.3(7) . . ?
C13 C14 Co1 71.2(4) . . ?
C15 C14 Co1 70.6(4) . . ?
C13 C14 H14 126.7 . . ?
C15 C14 H14 126.7 . . ?
Co1 C14 H14 126.7 . . ?
C16 C15 C14 107.2(7) . . ?
C16 C15 Co1 72.1(4) . . ?
C14 C15 Co1 69.8(4) . . ?
C16 C15 H15 126.3 . . ?
C14 C15 H15 126.3 . . ?
Co1 C15 H15 126.3 . . ?
C15 C16 C17 109.9(7) . . ?
C15 C16 Co1 69.9(4) . . ?
C17 C16 Co1 70.7(4) . . ?
C15 C16 H16 125.0 . . ?
C17 C16 H16 125.0 . . ?
Co1 C16 H16 125.0 . . ?
C13 C17 C16 107.2(8) . . ?
C13 C17 Co1 70.5(4) . . ?
C16 C17 Co1 71.3(4) . . ?
C13 C17 H17 126.4 . . ?
C16 C17 H17 126.4 . . ?
Co1 C17 H17 126.4 . . ?
O2 C18 C19 111.3(7) . . ?
O2 C18 H18A 109.4 . . ?
C19 C18 H18A 109.4 . . ?
O2 C18 H18B 109.4 . . ?
C19 C18 H18B 109.4 . . ?
H18A C18 H18B 108.0 . . ?
C18 C19 H19A 109.5 . . ?
C18 C19 H19B 109.5 . . ?
H19A C19 H19B 109.5 . . ?
C18 C19 H19C 109.5 . . ?
H19A C19 H19C 109.5 . . ?
H19B C19 H19C 109.5 . . ?
C21 C20 O3 112.8(6) . . ?
C21 C20 H20A 109.0 . . ?
O3 C20 H20A 109.0 . . ?
C21 C20 H20B 109.0 . . ?
O3 C20 H20B 109.0 . . ?
H20A C20 H20B 107.8 . . ?
C20 C21 H21A 109.5 . . ?
C20 C21 H21B 109.5 . . ?
H21A C21 H21B 109.5 . . ?
C20 C21 H21C 109.5 . . ?
H21A C21 H21C 109.5 . . ?
H21B C21 H21C 109.5 . . ?
O5 C22 C23 114.2(8) . . ?
O5 C22 H22A 108.7 . . ?
C23 C22 H22A 108.7 . . ?
O5 C22 H22B 108.7 . . ?
C23 C22 H22B 108.7 . . ?
H22A C22 H22B 107.6 . . ?
C22 C23 H23A 109.5 . . ?
C22 C23 H23B 109.5 . . ?
H23A C23 H23B 109.5 . . ?
C22 C23 H23C 109.5 . . ?
H23A C23 H23C 109.5 . . ?
H23B C23 H23C 109.5 . . ?
O6 C24 C25 110.0(10) . . ?
O6 C24 H24A 109.7 . . ?
C25 C24 H24A 109.7 . . ?
O6 C24 H24B 109.7 . . ?
C25 C24 H24B 109.7 . . ?
H24A C24 H24B 108.2 . . ?
C24 C25 H25A 109.5 . . ?
C24 C25 H25B 109.5 . . ?
H25A C25 H25B 109.5 . . ?
C24 C25 H25C 109.5 . . ?
H25A C25 H25C 109.5 . . ?
H25B C25 H25C 109.5 . . ?
C27 C26 O8 115.6(7) . . ?
C27 C26 H26A 108.4 . . ?
O8 C26 H26A 108.4 . . ?
C27 C26 H26B 108.4 . . ?
O8 C26 H26B 108.4 . . ?
H26A C26 H26B 107.4 . . ?
C26 C27 H27A 109.5 . . ?
C26 C27 H27B 109.5 . . ?
H27A C27 H27B 109.5 . . ?
C26 C27 H27C 109.5 . . ?
H27A C27 H27C 109.5 . . ?
H27B C27 H27C 109.5 . . ?
O9 C28 C29 111.3(7) . . ?
O9 C28 H28A 109.4 . . ?
C29 C28 H28A 109.4 . . ?
O9 C28 H28B 109.4 . . ?
C29 C28 H28B 109.4 . . ?
H28A C28 H28B 108.0 . . ?
C28 C29 H29A 109.5 . . ?
C28 C29 H29B 109.5 . . ?
H29A C29 H29B 109.5 . . ?
C28 C29 H29C 109.5 . . ?
H29A C29 H29C 109.5 . . ?
H29B C29 H29C 109.5 . . ?
C14 Co1 C15 39.59(19) . . ?
C14 Co1 C13 39.0(2) . . ?
C15 Co1 C13 64.9(3) . . ?
C14 Co1 C17 65.1(3) . . ?
C15 Co1 C17 64.7(3) . . ?
C13 Co1 C17 38.0(2) . . ?
C14 Co1 C16 64.4(3) . . ?
C15 Co1 C16 37.93(19) . . ?
C13 Co1 C16 63.2(3) . . ?
C17 Co1 C16 37.99(19) . . ?
C14 Co1 P3 149.5(2) . . ?
C15 Co1 P3 110.0(2) . . ?
C13 Co1 P3 145.8(3) . . ?
C17 Co1 P3 108.1(3) . . ?
C16 Co1 P3 91.7(2) . . ?
C14 Co1 P1 121.2(3) . . ?
C15 Co1 P1 157.4(2) . . ?
C13 Co1 P1 92.5(3) . . ?
C17 Co1 P1 98.2(2) . . ?
C16 Co1 P1 133.1(2) . . ?
P3 Co1 P1 88.74(6) . . ?
C14 Co1 P2 93.3(3) . . ?
C15 Co1 P2 99.0(2) . . ?
C13 Co1 P2 123.6(3) . . ?
C17 Co1 P2 158.4(3) . . ?
C16 Co1 P2 133.6(2) . . ?
P3 Co1 P2 90.32(6) . . ?
P1 Co1 P2 93.22(6) . . ?
O1 Cu1 N2 165.95(16) . . ?
O1 Cu1 N1 88.15(13) . . ?
N2 Cu1 N1 92.56(14) . . ?
O1 Cu1 O7 89.00(13) . . ?
N2 Cu1 O7 87.94(13) . . ?
N1 Cu1 O7 170.14(15) . . ?
O1 Cu1 O4 94.25(14) . . ?
N2 Cu1 O4 99.60(15) . . ?
N1 Cu1 O4 96.76(15) . . ?
O7 Cu1 O4 92.86(14) . . ?
C2 Fe1 C1 85.49(16) . . ?
C2 Fe1 C3 87.84(19) . . ?
C1 Fe1 C3 88.03(18) . . ?
C2 Fe1 N8 93.74(16) . . ?
C1 Fe1 N8 92.34(16) . . ?
C3 Fe1 N8 178.40(17) . . ?
C2 Fe1 N4 92.78(16) . . ?
C1 Fe1 N4 178.18(16) . . ?
C3 Fe1 N4 91.33(17) . . ?
N8 Fe1 N4 88.34(15) . . ?
C2 Fe1 N6 177.66(15) . . ?
C1 Fe1 N6 93.35(15) . . ?
C3 Fe1 N6 90.08(17) . . ?
N8 Fe1 N6 88.34(14) . . ?
N4 Fe1 N6 88.35(14) . . ?
C1 N1 Cu1 173.1(4) . . ?
C2 N2 Cu1 174.3(4) 2_665 . ?
C4 N4 N5 106.8(4) . . ?
C4 N4 Fe1 133.7(3) . . ?
N5 N4 Fe1 119.5(3) . . ?
C6 N5 N4 109.1(4) . . ?
C6 N5 B1 132.3(4) . . ?
N4 N5 B1 118.6(3) . . ?
C7 N6 N7 107.4(4) . . ?
C7 N6 Fe1 132.8(3) . . ?
N7 N6 Fe1 119.8(3) . . ?
C9 N7 N6 108.8(4) . . ?
C9 N7 B1 133.5(4) . . ?
N6 N7 B1 117.7(4) . . ?
C10 N8 N9 106.7(4) . . ?
C10 N8 Fe1 133.7(3) . . ?
N9 N8 Fe1 119.7(3) . . ?
C12 N9 N8 109.4(4) . . ?
C12 N9 B1 132.5(4) . . ?
N8 N9 B1 118.2(4) . . ?
P1 O1 Cu1 126.10(18) . . ?
C18 O2 P1 126.5(4) . . ?
C20 O3 P1 122.7(4) . . ?
P2 O4 Cu1 122.22(19) . . ?
C22 O5 P2 121.1(5) . . ?
C24 O6 P2 128.5(6) . . ?
P3 O7 Cu1 124.0(2) . . ?
C26 O8 P3 120.8(4) . . ?
C28 O9 P3 126.9(4) . . ?
H10A O10 H10B 108.3 . . ?
H11A O11 H11B 108.7 . . ?
H12A O12 H12B 108.0 . . ?
H13A O13 H13B 107.8 . . ?
O1 P1 O3 110.6(2) . . ?
O1 P1 O2 107.4(2) . . ?
O3 P1 O2 100.6(3) . . ?
O1 P1 Co1 119.38(13) . . ?
O3 P1 Co1 105.66(17) . . ?
O2 P1 Co1 111.6(2) . . ?
O4 P2 O6 109.0(3) . . ?
O4 P2 O5 109.8(3) . . ?
O6 P2 O5 100.3(3) . . ?
O4 P2 Co1 119.15(15) . . ?
O6 P2 Co1 108.8(2) . . ?
O5 P2 Co1 108.1(2) . . ?
O7 P3 O9 107.3(2) . . ?
O7 P3 O8 109.9(2) . . ?
O9 P3 O8 101.9(3) . . ?
O7 P3 Co1 118.25(13) . . ?
O9 P3 Co1 109.55(18) . . ?
O8 P3 Co1 108.74(18) . . ?

loop_
_geom_bond_atom_site_label_1
_geom_bond_atom_site_label_2
_geom_bond_distance
_geom_bond_site_symmetry_2
_geom_bond_publ_flag
B1 N7 1.519(7) . ?
B1 N5 1.536(7) . ?
B1 N9 1.541(7) . ?
B1 H1 0.9800 . ?
C1 N1 1.132(6) . ?
C1 Fe1 1.924(4) . ?
C2 N2 1.145(6) 2_665 ?
C2 Fe1 1.910(4) . ?
C3 N3 1.131(6) . ?
C3 Fe1 1.925(5) . ?
C4 N4 1.330(6) . ?
C4 C5 1.377(7) . ?
C4 H4 0.9300 . ?
C5 C6 1.356(8) . ?
C5 H5 0.9300 . ?
C6 N5 1.333(6) . ?
C6 H6 0.9300 . ?
C7 N6 1.313(6) . ?
C7 C8 1.404(7) . ?
C7 H7 0.9300 . ?
C8 C9 1.349(8) . ?
C8 H8 0.9300 . ?
C9 N7 1.326(6) . ?
C9 H9 0.9300 . ?
C10 N8 1.323(6) . ?
C10 C11 1.390(7) . ?
C10 H10 0.9300 . ?
C11 C12 1.348(8) . ?
C11 H11 0.9300 . ?
C12 N9 1.326(6) . ?
C12 H12 0.9300 . ?
C13 C17 1.341(7) . ?
C13 C14 1.367(7) . ?
C13 Co1 2.053(7) . ?
C13 H13 0.9800 . ?
C14 C15 1.382(7) . ?
C14 Co1 2.036(7) . ?
C14 H14 0.9800 . ?
C15 C16 1.339(7) . ?
C15 Co1 2.046(6) . ?
C15 H15 0.9800 . ?
C16 C17 1.347(7) . ?
C16 Co1 2.073(7) . ?
C16 H16 0.9800 . ?
C17 Co1 2.065(7) . ?
C17 H17 0.9800 . ?
C18 O2 1.378(8) . ?
C18 C19 1.456(11) . ?
C18 H18A 0.9700 . ?
C18 H18B 0.9700 . ?
C19 H19A 0.9600 . ?
C19 H19B 0.9600 . ?
C19 H19C 0.9600 . ?
C20 C21 1.431(7) . ?
C20 O3 1.438(8) . ?
C20 H20A 0.9700 . ?
C20 H20B 0.9700 . ?
C21 H21A 0.9600 . ?
C21 H21B 0.9600 . ?
C21 H21C 0.9600 . ?
C22 O5 1.393(9) . ?
C22 C23 1.430(8) . ?
C22 H22A 0.9700 . ?
C22 H22B 0.9700 . ?
C23 H23A 0.9600 . ?
C23 H23B 0.9600 . ?
C23 H23C 0.9600 . ?
C24 O6 1.370(11) . ?
C24 C25 1.421(8) . ?
C24 H24A 0.9700 . ?
C24 H24B 0.9700 . ?
C25 H25A 0.9600 . ?
C25 H25B 0.9600 . ?
C25 H25C 0.9600 . ?
C26 C27 1.397(7) . ?
C26 O8 1.405(7) . ?
C26 H26A 0.9700 . ?
C26 H26B 0.9700 . ?
C27 H27A 0.9600 . ?
C27 H27B 0.9600 . ?
C27 H27C 0.9600 . ?
C28 O9 1.382(9) . ?
C28 C29 1.467(12) . ?
C28 H28A 0.9700 . ?
C28 H28B 0.9700 . ?
C29 H29A 0.9600 . ?
C29 H29B 0.9600 . ?
C29 H29C 0.9600 . ?
Co1 P3 2.1507(14) . ?
Co1 P1 2.1641(14) . ?
Co1 P2 2.1684(17) . ?
Cu1 O1 1.950(3) . ?
Cu1 N2 1.962(4) . ?
Cu1 N1 1.972(4) . ?
Cu1 O7 1.978(3) . ?
Cu1 O4 2.178(3) . ?
Fe1 N8 1.962(3) . ?
Fe1 N4 1.966(3) . ?
Fe1 N6 1.987(3) . ?
N2 C2 1.145(6) 2_665 ?
N4 N5 1.354(5) . ?
N6 N7 1.360(5) . ?
N8 N9 1.359(5) . ?
O1 P1 1.510(3) . ?
O2 P1 1.587(4) . ?
O3 P1 1.587(5) . ?
O4 P2 1.488(3) . ?
O5 P2 1.607(5) . ?
O6 P2 1.576(5) . ?
O7 P3 1.517(3) . ?
O8 P3 1.586(4) . ?
O9 P3 1.586(5) . ?
O10 H10A 0.8501 . ?
O10 H10B 0.8499 . ?
O11 H11A 0.8499 . ?
O11 H11B 0.8500 . ?
O12 H12A 0.8499 . ?
O12 H12B 0.8501 . ?
O13 H13A 0.8500 . ?
O13 H13B 0.8499 . ?

loop_
_geom_torsion_atom_site_label_1
_geom_torsion_atom_site_label_2
_geom_torsion_atom_site_label_3
_geom_torsion_atom_site_label_4
_geom_torsion
_geom_torsion_site_symmetry_1
_geom_torsion_site_symmetry_2
_geom_torsion_site_symmetry_3
_geom_torsion_site_symmetry_4
_geom_torsion_publ_flag
N4 C4 C5 C6 -0.2(6) . . . . ?
C4 C5 C6 N5 0.5(6) . . . . ?
N6 C7 C8 C9 0.7(6) . . . . ?
C7 C8 C9 N7 -0.6(7) . . . . ?
N8 C10 C11 C12 0.2(6) . . . . ?
C10 C11 C12 N9 -0.6(6) . . . . ?
C17 C13 C14 C15 1.4(8) . . . . ?
Co1 C13 C14 C15 62.2(5) . . . . ?
C17 C13 C14 Co1 -60.8(5) . . . . ?
C13 C14 C15 C16 0.3(8) . . . . ?
Co1 C14 C15 C16 62.9(5) . . . . ?
C13 C14 C15 Co1 -62.6(5) . . . . ?
C14 C15 C16 C17 -1.8(8) . . . . ?
Co1 C15 C16 C17 59.5(5) . . . . ?
C14 C15 C16 Co1 -61.4(5) . . . . ?
C14 C13 C17 C16 -2.5(8) . . . . ?
Co1 C13 C17 C16 -62.3(5) . . . . ?
C14 C13 C17 Co1 59.8(5) . . . . ?
C15 C16 C17 C13 2.7(8) . . . . ?
Co1 C16 C17 C13 61.8(5) . . . . ?
C15 C16 C17 Co1 -59.1(5) . . . . ?
C13 C14 Co1 C15 115.8(7) . . . . ?
C15 C14 Co1 C13 -115.8(7) . . . . ?
C13 C14 Co1 C17 36.1(4) . . . . ?
C15 C14 Co1 C17 -79.7(5) . . . . ?
C13 C14 Co1 C16 78.3(5) . . . . ?
C15 C14 Co1 C16 -37.5(4) . . . . ?
C13 C14 Co1 P3 119.7(6) . . . . ?
C15 C14 Co1 P3 3.9(9) . . . . ?
C13 C14 Co1 P1 -48.3(6) . . . . ?
C15 C14 Co1 P1 -164.1(4) . . . . ?
C13 C14 Co1 P2 -144.1(5) . . . . ?
C15 C14 Co1 P2 100.1(5) . . . . ?
C16 C15 Co1 C14 -116.7(7) . . . . ?
C16 C15 Co1 C13 -78.0(5) . . . . ?
C14 C15 Co1 C13 38.8(4) . . . . ?
C16 C15 Co1 C17 -35.8(4) . . . . ?
C14 C15 Co1 C17 80.9(5) . . . . ?
C14 C15 Co1 C16 116.7(7) . . . . ?
C16 C15 Co1 P3 65.4(5) . . . . ?
C14 C15 Co1 P3 -177.9(5) . . . . ?
C16 C15 Co1 P1 -79.1(8) . . . . ?
C14 C15 Co1 P1 37.6(9) . . . . ?
C16 C15 Co1 P2 159.0(4) . . . . ?
C14 C15 Co1 P2 -84.3(5) . . . . ?
C17 C13 Co1 C14 119.6(7) . . . . ?
C17 C13 Co1 C15 80.3(5) . . . . ?
C14 C13 Co1 C15 -39.3(4) . . . . ?
C14 C13 Co1 C17 -119.6(7) . . . . ?
C17 C13 Co1 C16 38.0(4) . . . . ?
C14 C13 Co1 C16 -81.6(5) . . . . ?
C17 C13 Co1 P3 -8.7(8) . . . . ?
C14 C13 Co1 P3 -128.3(5) . . . . ?
C17 C13 Co1 P1 -100.1(5) . . . . ?
C14 C13 Co1 P1 140.3(5) . . . . ?
C17 C13 Co1 P2 164.3(4) . . . . ?
C14 C13 Co1 P2 44.7(6) . . . . ?
C13 C17 Co1 C14 -37.1(4) . . . . ?
C16 C17 Co1 C14 79.6(5) . . . . ?
C13 C17 Co1 C15 -81.0(5) . . . . ?
C16 C17 Co1 C15 35.7(4) . . . . ?
C16 C17 Co1 C13 116.8(7) . . . . ?
C13 C17 Co1 C16 -116.8(7) . . . . ?
C13 C17 Co1 P3 174.9(5) . . . . ?
C16 C17 Co1 P3 -68.4(5) . . . . ?
C13 C17 Co1 P1 83.5(5) . . . . ?
C16 C17 Co1 P1 -159.7(5) . . . . ?
C13 C17 Co1 P2 -37.7(9) . . . . ?
C16 C17 Co1 P2 79.0(9) . . . . ?
C15 C16 Co1 C14 39.1(4) . . . . ?
C17 C16 Co1 C14 -81.7(5) . . . . ?
C17 C16 Co1 C15 -120.8(7) . . . . ?
C15 C16 Co1 C13 82.8(5) . . . . ?
C17 C16 Co1 C13 -38.0(4) . . . . ?
C15 C16 Co1 C17 120.8(7) . . . . ?
C15 C16 Co1 P3 -121.3(4) . . . . ?
C17 C16 Co1 P3 117.9(5) . . . . ?
C15 C16 Co1 P1 148.9(4) . . . . ?
C17 C16 Co1 P1 28.1(6) . . . . ?
C15 C16 Co1 P2 -29.3(6) . . . . ?
C17 C16 Co1 P2 -150.1(5) . . . . ?
N2 C2 Fe1 C1 -26(80) 2_665 . . . ?
N2 C2 Fe1 C3 -114(80) 2_665 . . . ?
N2 C2 Fe1 N8 66(80) 2_665 . . . ?
N2 C2 Fe1 N4 154(100) 2_665 . . . ?
N2 C2 Fe1 N6 -87(82) 2_665 . . . ?
N1 C1 Fe1 C2 -40(7) . . . . ?
N1 C1 Fe1 C3 48(7) . . . . ?
N1 C1 Fe1 N8 -133(7) . . . . ?
N1 C1 Fe1 N4 -21(11) . . . . ?
N1 C1 Fe1 N6 138(7) . . . . ?
N3 C3 Fe1 C2 173(100) . . . . ?
N3 C3 Fe1 C1 87(52) . . . . ?
N3 C3 Fe1 N8 -17(56) . . . . ?
N3 C3 Fe1 N4 -95(52) . . . . ?
N3 C3 Fe1 N6 -6(52) . . . . ?
Fe1 C1 N1 Cu1 -41(9) . . . . ?
O1 Cu1 N1 C1 -112(3) . . . . ?
N2 Cu1 N1 C1 82(3) . . . . ?
O7 Cu1 N1 C1 175(3) . . . . ?
O4 Cu1 N1 C1 -18(3) . . . . ?
O1 Cu1 N2 C2 88(4) . . . 2_665 ?
N1 Cu1 N2 C2 -179(100) . . . 2_665 ?
O7 Cu1 N2 C2 10(4) . . . 2_665 ?
O4 Cu1 N2 C2 -82(4) . . . 2_665 ?
C5 C4 N4 N5 -0.2(5) . . . . ?
C5 C4 N4 Fe1 180.0(3) . . . . ?
C2 Fe1 N4 C4 41.1(4) . . . . ?
C1 Fe1 N4 C4 23(5) . . . . ?
C3 Fe1 N4 C4 -46.8(4) . . . . ?
N8 Fe1 N4 C4 134.7(4) . . . . ?
N6 Fe1 N4 C4 -136.9(4) . . . . ?
C2 Fe1 N4 N5 -138.8(3) . . . . ?
C1 Fe1 N4 N5 -157(5) . . . . ?
C3 Fe1 N4 N5 133.3(3) . . . . ?
N8 Fe1 N4 N5 -45.1(3) . . . . ?
N6 Fe1 N4 N5 43.3(3) . . . . ?
C5 C6 N5 N4 -0.6(6) . . . . ?
C5 C6 N5 B1 179.0(5) . . . . ?
C4 N4 N5 C6 0.5(5) . . . . ?
Fe1 N4 N5 C6 -179.6(3) . . . . ?
C4 N4 N5 B1 -179.2(4) . . . . ?
Fe1 N4 N5 B1 0.7(5) . . . . ?
N7 B1 N5 C6 121.7(5) . . . . ?
N9 B1 N5 C6 -122.6(5) . . . . ?
N7 B1 N5 N4 -58.7(5) . . . . ?
N9 B1 N5 N4 57.1(5) . . . . ?
C8 C7 N6 N7 -0.5(5) . . . . ?
C8 C7 N6 Fe1 -179.1(3) . . . . ?
C2 Fe1 N6 C7 15(4) . . . . ?
C1 Fe1 N6 C7 -44.9(4) . . . . ?
C3 Fe1 N6 C7 43.1(4) . . . . ?
N8 Fe1 N6 C7 -137.2(4) . . . . ?
N4 Fe1 N6 C7 134.4(4) . . . . ?
C2 Fe1 N6 N7 -163(4) . . . . ?
C1 Fe1 N6 N7 136.6(3) . . . . ?
C3 Fe1 N6 N7 -135.3(3) . . . . ?
N8 Fe1 N6 N7 44.4(3) . . . . ?
N4 Fe1 N6 N7 -44.0(3) . . . . ?
C8 C9 N7 N6 0.3(6) . . . . ?
C8 C9 N7 B1 179.3(6) . . . . ?
C7 N6 N7 C9 0.1(5) . . . . ?
Fe1 N6 N7 C9 178.9(3) . . . . ?
C7 N6 N7 B1 -179.0(4) . . . . ?
Fe1 N6 N7 B1 -0.2(5) . . . . ?
N5 B1 N7 C9 -121.1(6) . . . . ?
N9 B1 N7 C9 123.8(6) . . . . ?
N5 B1 N7 N6 57.7(5) . . . . ?
N9 B1 N7 N6 -57.4(5) . . . . ?
C11 C10 N8 N9 0.2(5) . . . . ?
C11 C10 N8 Fe1 -179.9(3) . . . . ?
C2 Fe1 N8 C10 -42.5(4) . . . . ?
C1 Fe1 N8 C10 43.1(4) . . . . ?
C3 Fe1 N8 C10 147(6) . . . . ?
N4 Fe1 N8 C10 -135.2(4) . . . . ?
N6 Fe1 N8 C10 136.4(4) . . . . ?
C2 Fe1 N8 N9 137.4(3) . . . . ?
C1 Fe1 N8 N9 -137.0(3) . . . . ?
C3 Fe1 N8 N9 -33(6) . . . . ?
N4 Fe1 N8 N9 44.7(3) . . . . ?
N6 Fe1 N8 N9 -43.7(3) . . . . ?
C11 C12 N9 N8 0.8(6) . . . . ?
C11 C12 N9 B1 -179.7(5) . . . . ?
C10 N8 N9 C12 -0.6(5) . . . . ?
Fe1 N8 N9 C12 179.5(3) . . . . ?
C10 N8 N9 B1 179.8(4) . . . . ?
Fe1 N8 N9 B1 -0.1(5) . . . . ?
N7 B1 N9 C12 -121.3(5) . . . . ?
N5 B1 N9 C12 123.2(5) . . . . ?
N7 B1 N9 N8 58.2(5) . . . . ?
N5 B1 N9 N8 -57.3(5) . . . . ?
N2 Cu1 O1 P1 -110.7(5) . . . . ?
N1 Cu1 O1 P1 156.2(3) . . . . ?
O7 Cu1 O1 P1 -33.3(3) . . . . ?
O4 Cu1 O1 P1 59.5(3) . . . . ?
C19 C18 O2 P1 148.4(7) . . . . ?
C21 C20 O3 P1 -172.5(6) . . . . ?
O1 Cu1 O4 P2 -28.0(3) . . . . ?
N2 Cu1 O4 P2 149.6(3) . . . . ?
N1 Cu1 O4 P2 -116.6(3) . . . . ?
O7 Cu1 O4 P2 61.2(3) . . . . ?
C23 C22 O5 P2 165.9(7) . . . . ?
C25 C24 O6 P2 -132.0(9) . . . . ?
O1 Cu1 O7 P3 70.3(2) . . . . ?
N2 Cu1 O7 P3 -123.4(2) . . . . ?
N1 Cu1 O7 P3 143.5(7) . . . . ?
O4 Cu1 O7 P3 -23.9(2) . . . . ?
C27 C26 O8 P3 -158.2(6) . . . . ?
C29 C28 O9 P3 166.9(7) . . . . ?
Cu1 O1 P1 O3 96.2(3) . . . . ?
Cu1 O1 P1 O2 -154.9(3) . . . . ?
Cu1 O1 P1 Co1 -26.7(3) . . . . ?
C20 O3 P1 O1 31.5(6) . . . . ?
C20 O3 P1 O2 -81.8(6) . . . . ?
C20 O3 P1 Co1 162.0(5) . . . . ?
C18 O2 P1 O1 19.5(8) . . . . ?
C18 O2 P1 O3 135.2(7) . . . . ?
C18 O2 P1 Co1 -113.1(7) . . . . ?
C14 Co1 P1 O1 -128.0(4) . . . . ?
C15 Co1 P1 O1 -155.0(6) . . . . ?
C13 Co1 P1 O1 -156.0(3) . . . . ?
C17 Co1 P1 O1 166.2(3) . . . . ?
C16 Co1 P1 O1 149.2(3) . . . . ?
P3 Co1 P1 O1 58.11(18) . . . . ?
P2 Co1 P1 O1 -32.15(18) . . . . ?
C14 Co1 P1 O3 106.8(4) . . . . ?
C15 Co1 P1 O3 79.7(6) . . . . ?
C13 Co1 P1 O3 78.7(3) . . . . ?
C17 Co1 P1 O3 40.9(3) . . . . ?
C16 Co1 P1 O3 23.9(3) . . . . ?
P3 Co1 P1 O3 -67.15(18) . . . . ?
P2 Co1 P1 O3 -157.41(18) . . . . ?
C14 Co1 P1 O2 -1.7(4) . . . . ?
C15 Co1 P1 O2 -28.7(7) . . . . ?
C13 Co1 P1 O2 -29.8(4) . . . . ?
C17 Co1 P1 O2 -67.6(4) . . . . ?
C16 Co1 P1 O2 -84.6(4) . . . . ?
P3 Co1 P1 O2 -175.6(2) . . . . ?
P2 Co1 P1 O2 94.1(2) . . . . ?
Cu1 O4 P2 O6 -153.9(3) . . . . ?
Cu1 O4 P2 O5 97.1(3) . . . . ?
Cu1 O4 P2 Co1 -28.2(3) . . . . ?
C24 O6 P2 O4 0.1(9) . . . . ?
C24 O6 P2 O5 115.4(9) . . . . ?
C24 O6 P2 Co1 -131.3(8) . . . . ?
C22 O5 P2 O4 31.1(7) . . . . ?
C22 O5 P2 O6 -83.6(7) . . . . ?
C22 O5 P2 Co1 162.6(6) . . . . ?
C14 Co1 P2 O4 -179.8(3) . . . . ?
C15 Co1 P2 O4 -140.4(3) . . . . ?
C13 Co1 P2 O4 153.8(3) . . . . ?
C17 Co1 P2 O4 -179.3(6) . . . . ?
C16 Co1 P2 O4 -122.7(3) . . . . ?
P3 Co1 P2 O4 -30.08(19) . . . . ?
P1 Co1 P2 O4 58.68(19) . . . . ?
C14 Co1 P2 O6 -54.0(4) . . . . ?
C15 Co1 P2 O6 -14.6(3) . . . . ?
C13 Co1 P2 O6 -80.4(4) . . . . ?
C17 Co1 P2 O6 -53.5(7) . . . . ?
C16 Co1 P2 O6 3.1(4) . . . . ?
P3 Co1 P2 O6 95.7(3) . . . . ?
P1 Co1 P2 O6 -175.5(3) . . . . ?
C14 Co1 P2 O5 54.0(3) . . . . ?
C15 Co1 P2 O5 93.4(3) . . . . ?
C13 Co1 P2 O5 27.6(4) . . . . ?
C17 Co1 P2 O5 54.5(7) . . . . ?
C16 Co1 P2 O5 111.1(4) . . . . ?
P3 Co1 P2 O5 -156.3(2) . . . . ?
P1 Co1 P2 O5 -67.5(2) . . . . ?
Cu1 O7 P3 O9 -161.5(3) . . . . ?
Cu1 O7 P3 O8 88.6(3) . . . . ?
Cu1 O7 P3 Co1 -37.1(3) . . . . ?
C28 O9 P3 O7 -12.4(8) . . . . ?
C28 O9 P3 O8 103.1(7) . . . . ?
C28 O9 P3 Co1 -141.9(7) . . . . ?
C26 O8 P3 O7 35.9(6) . . . . ?
C26 O8 P3 O9 -77.6(5) . . . . ?
C26 O8 P3 Co1 166.8(5) . . . . ?
C14 Co1 P3 O7 164.1(6) . . . . ?
C15 Co1 P3 O7 166.7(3) . . . . ?
C13 Co1 P3 O7 -118.8(5) . . . . ?
C17 Co1 P3 O7 -124.4(3) . . . . ?
C16 Co1 P3 O7 -159.3(3) . . . . ?
P1 Co1 P3 O7 -26.19(17) . . . . ?
P2 Co1 P3 O7 67.02(17) . . . . ?
C14 Co1 P3 O9 -72.6(6) . . . . ?
C15 Co1 P3 O9 -70.0(3) . . . . ?
C13 Co1 P3 O9 4.5(5) . . . . ?
C17 Co1 P3 O9 -1.1(3) . . . . ?
C16 Co1 P3 O9 -36.0(3) . . . . ?
P1 Co1 P3 O9 97.1(2) . . . . ?
P2 Co1 P3 O9 -169.7(2) . . . . ?
C14 Co1 P3 O8 37.9(6) . . . . ?
C15 Co1 P3 O8 40.5(3) . . . . ?
C13 Co1 P3 O8 115.0(5) . . . . ?
C17 Co1 P3 O8 109.4(3) . . . . ?
C16 Co1 P3 O8 74.5(3) . . . . ?
P1 Co1 P3 O8 -152.37(19) . . . . ?
P2 Co1 P3 O8 -59.16(19) . . . . ?
